data_9000213
loop_
_publ_author_name
'Novak, G. A.'
'Meyer, H. O. A.'

_publ_section_title
;Refinement of the crystal structure of a chrome pyrope garnet: An inclusion
 in natural diamond
;
_journal_name_full 'American Mineralogist'
_journal_page_first 2124
_journal_page_last 2127
_journal_volume 55
_journal_year 1970
_chemical_formula_sum 'Al1.352 Ca0.09 Cr0.572 Fe0.355 Mg2.625 Mn0.015 O12 Si2.988'
_chemical_name_mineral Pyrope
_space_group_IT_number 230
_symmetry_space_group_name_Hall '-I 4bd 2c 3'
_symmetry_space_group_name_H-M 'I a -3 d'
_cell_angle_alpha 90
_cell_angle_beta 90
_cell_angle_gamma 90
_cell_length_a 11.526
_cell_length_b 11.526
_cell_length_c 11.526
_cell_formula_units_Z 8
_cell_volume 1531.214
_database_code_amcsd 0000218
_exptl_crystal_density_diffrn 3.732
_cod_original_formula_sum 'Mg2.625 Fe.355 Ca.09 Mn.015 Al1.352 Cr.572 Si2.988 O12'
_cod_database_code 9000213

loop_
_space_group_symop_operation_xyz
x,y,z
1/2+x,1/2+y,1/2+z
z,1/2-x,1/2+y
1/2+z,-x,+y
-y,1/2+z,1/2-x
1/2-y,+z,-x
x,1/2-y,1/2+z
1/2+x,-y,+z
-z,1/2+x,1/2-y
1/2-z,+x,-y
y,1/2-z,1/2+x
1/2+y,-z,+x
-x,1/2+y,1/2-z
1/2-x,+y,-z
3/4+x,1/4-z,3/4-y
1/4+x,3/4-z,1/4-y
3/4-z,1/4+y,3/4+x
1/4-z,3/4+y,1/4+x
3/4+y,1/4-x,3/4-z
1/4+y,3/4-x,1/4-z
3/4-x,1/4+z,3/4+y
1/4-x,3/4+z,1/4+y
3/4+z,1/4-y,3/4-x
1/4+z,3/4-y,1/4-x
3/4-y,1/4+x,3/4+z
1/4-y,3/4+x,1/4+z
1/4+x,1/4+z,1/4+y
3/4+x,3/4+z,3/4+y
1/4-z,1/4-y,1/4-x
3/4-z,3/4-y,3/4-x
1/4+y,1/4+x,1/4+z
3/4+y,3/4+x,3/4+z
1/4-x,1/4-z,1/4-y
3/4-x,3/4-z,3/4-y
1/4+z,1/4+y,1/4+x
3/4+z,3/4+y,3/4+x
1/4-y,1/4-x,1/4-z
3/4-y,3/4-x,3/4-z
1/2+z,x,1/2-y
+z,1/2+x,-y
1/2-y,-z,1/2+x
-y,1/2-z,+x
1/2+x,y,1/2-z
+x,1/2+y,-z
1/2-z,-x,1/2+y
-z,1/2-x,+y
1/2+y,z,1/2-x
+y,1/2+z,-x
1/2-x,-y,1/2+z
-x,1/2-y,+z
1/2-z,1/2+x,y
-z,+x,1/2+y
1/2+y,1/2-z,-x
+y,-z,1/2-x
1/2-x,1/2+y,z
-x,+y,1/2+z
1/2+z,1/2-x,-y
+z,-x,1/2-y
1/2-y,1/2+z,x
-y,+z,1/2+x
1/2+x,1/2-y,-z
+x,-y,1/2-z
3/4-x,3/4+z,1/4-y
1/4-x,1/4+z,3/4-y
3/4+z,3/4-y,1/4+x
1/4+z,1/4-y,3/4+x
3/4-y,3/4+x,1/4-z
1/4-y,1/4+x,3/4-z
3/4+x,3/4-z,1/4+y
1/4+x,1/4-z,3/4+y
3/4-z,3/4+y,1/4-x
1/4-z,1/4+y,3/4-x
3/4+y,3/4-x,1/4+z
1/4+y,1/4-x,3/4+z
1/4-x,3/4-z,3/4+y
3/4-x,1/4-z,1/4+y
1/4+z,3/4+y,3/4-x
3/4+z,1/4+y,1/4-x
1/4-y,3/4-x,3/4+z
3/4-y,1/4-x,1/4+z
1/4+x,3/4+z,3/4-y
3/4+x,1/4+z,1/4-y
1/4-z,3/4-y,3/4+x
3/4-z,1/4-y,1/4+x
1/4+y,3/4+x,3/4-z
3/4+y,1/4+x,1/4-z
-z,-x,-y
1/2-z,1/2-x,1/2-y
y,z,x
1/2+y,1/2+z,1/2+x
-x,-y,-z
1/2-x,1/2-y,1/2-z
z,x,y
1/2+z,1/2+x,1/2+y
-y,-z,-x
1/2-y,1/2-z,1/2-x

loop_
_atom_site_aniso_label
_atom_site_aniso_U_11
_atom_site_aniso_U_22
_atom_site_aniso_U_33
_atom_site_aniso_U_12
_atom_site_aniso_U_13
_atom_site_aniso_U_23
Mgx 0.00639 0.00902 0.00902 0.00000 0.00000 0.00222
Fex 0.00639 0.00902 0.00902 0.00000 0.00000 0.00222
Cax 0.00639 0.00902 0.00902 0.00000 0.00000 0.00222
Mnx 0.00639 0.00902 0.00902 0.00000 0.00000 0.00222
Aly 0.00390 0.00390 0.00390 -0.00020 -0.00020 -0.00020
Cry 0.00390 0.00390 0.00390 -0.00020 -0.00020 -0.00020
Fey 0.00390 0.00390 0.00390 -0.00020 -0.00020 -0.00020
Si 0.00458 0.00458 0.00370 0.00000 0.00000 0.00000
Al 0.00458 0.00458 0.00370 0.00000 0.00000 0.00000
O1 0.00875 0.00956 0.00774 0.00040 -0.00128 0.00013

loop_
_atom_site_label
_atom_site_fract_x
_atom_site_fract_y
_atom_site_fract_z
_atom_site_occupancy
Mgx 0.00000 0.25000 0.12500 0.87500
Fex 0.00000 0.25000 0.12500 0.08900
Cax 0.00000 0.25000 0.12500 0.03000
Mnx 0.00000 0.25000 0.12500 0.00500
Aly 0.00000 0.00000 0.00000 0.67000
Cry 0.00000 0.00000 0.00000 0.28600
Fey 0.00000 0.00000 0.00000 0.04400
Si 0.00000 0.25000 0.37500 0.99600
Al 0.00000 0.25000 0.37500 0.00400
O1 0.03346 0.05070 0.65366 1.00000

loop_
_cod_related_entry_id
_cod_related_entry_database
_cod_related_entry_code
1 AMCSD 0000218
